data_1530834
loop_
_publ_author_name
'Stranger, R.'
'Grey, I.E.'
'Madsen, I.C.'
'Smith, P.W.'

_publ_section_title
;
 Structure systematics in A3 Mo X9, X=Cl, Br, I, from Rietveld refinement
 of X-ray powder data
;
_journal_name_full 'Journal of Solid State Chemistry'
_journal_page_first 162
_journal_page_last 170
_journal_volume 69
_journal_year 1987
_chemical_formula_sum 'Cl9 K3 Mo2'
_chemical_name_systematic 'K3 Mo2 Cl9'
_space_group_IT_number 176
_symmetry_space_group_name_Hall '-P 6c'
_symmetry_space_group_name_H-M 'P 63/m'
_cell_angle_alpha 90
_cell_angle_beta 90
_cell_angle_gamma 120
_cell_formula_units_Z 2
_cell_length_a 7.0989
_cell_length_b 7.0989
_cell_length_c 16.623
_cell_volume 725.475
_citation_journal_id_ASTM JSSCBI
_cod_data_source_file Stranger_JSSCBI_1987_1426.cif
_cod_data_source_block Cl9K3Mo2
_cod_original_cell_volume 725.4744
_cod_database_code 1530834

loop_
_symmetry_equiv_pos_as_xyz
x,y,z
x-y,x,z+1/2
-y,x-y,z
-x,-y,z+1/2
-x+y,-x,z
y,-x+y,z+1/2
-x,-y,-z
-x+y,-x,-z-1/2
y,-x+y,-z
x,y,-z-1/2
x-y,x,-z
-y,x-y,-z-1/2

loop_
_atom_site_label
_atom_site_type_symbol
_atom_site_fract_x
_atom_site_fract_y
_atom_site_fract_z
_atom_site_occupancy
_atom_site_U_iso_or_equiv
Mo1 Mo+3 0.3333 0.6667 0.3259 1 0.0
Cl1 Cl-1 0.459 0.446 0.25 1 0.0
K1 K+1 0 0 0.25 1 0.0
Cl2 Cl-1 0.137 0.349 0.4083 1 0.0
K2 K+1 0.3333 0.6667 0.5677 1 0.0
